data_1546323
loop_
_publ_author_name
'Toma, Ana M.'
'Ra\,t, Ciprian I.'
'Pavel, Octavian D.'
'Hardacre, Christopher'
'R\"uffer, Tobias'
'Lang, Heinrich'
'Mehring, Michael'
'Silvestru, Anca'
'P\^arvulescu, Vasile I.'

_publ_section_title
;
 Heterocyclic bismuth(iii) compounds with transannular N\\rightarrow Bi
 interactions as catalysts for the oxidation of thiophenol to
 diphenyldisulfide
;
_journal_name_full 'Catal. Sci. Technol.'
_journal_paper_doi 10.1039/C7CY00521K
_journal_year 2017
_chemical_formula_sum 'C29 H26 Bi N O3 S'
_chemical_formula_weight 677.55
_space_group_crystal_system monoclinic
_space_group_IT_number 14
_space_group_name_Hall '-P 2yn'
_space_group_name_H-M_alt 'P 1 21/n 1'
_symmetry_space_group_name_Hall '-P 2yn'
_symmetry_space_group_name_H-M 'P 1 21/n 1'
_atom_sites_solution_hydrogens geom
_audit_creation_method SHELXL-2014/7
_audit_update_record
;
2017-02-21 deposited with the CCDC.
2017-06-14 downloaded from the CCDC.
;
_cell_angle_alpha 90
_cell_angle_beta 91.579(2)
_cell_angle_gamma 90
_cell_formula_units_Z 4
_cell_length_a 12.0680(11)
_cell_length_b 14.0151(13)
_cell_length_c 15.1158(14)
_cell_measurement_reflns_used 4921
_cell_measurement_temperature 294(2)
_cell_measurement_theta_max 22.16
_cell_measurement_theta_min 2.19
_cell_volume 2555.6(4)
_computing_cell_refinement 'Bruker SMART'
_computing_data_collection 'Bruker SMART'
_computing_data_reduction 'Bruker SAINT'
_computing_molecular_graphics
;Brandenburg, K. [or Brandenburg, K. & Putz, H., or Brandenburg, K. & Berndt,
 M.] (1999). DIAMOND. Crystal Impact GbR, Bonn, Germany.
;
_computing_publication_material
; Allen, F. H., Johnson, O., Shields, G. P., Smith, B. R. & Towler, M. (2004).
 J. Appl. Cryst. 37, 335-338.
;
_computing_structure_refinement SHELXL-2014
_computing_structure_solution 'Bruker SHELXTL'
_diffrn_ambient_temperature 294(2)
_diffrn_measured_fraction_theta_full 0.998
_diffrn_measured_fraction_theta_max 0.998
_diffrn_measurement_device_type 'CCD area detector'
_diffrn_measurement_method 'phi and omega scans'
_diffrn_radiation_monochromator graphite
_diffrn_radiation_source 'sealed tube'
_diffrn_radiation_type MoK\a
_diffrn_radiation_wavelength 0.71073
_diffrn_reflns_av_R_equivalents 0.0714
_diffrn_reflns_av_unetI/netI 0.0507
_diffrn_reflns_Laue_measured_fraction_full 0.998
_diffrn_reflns_Laue_measured_fraction_max 0.998
_diffrn_reflns_limit_h_max 14
_diffrn_reflns_limit_h_min -14
_diffrn_reflns_limit_k_max 16
_diffrn_reflns_limit_k_min -16
_diffrn_reflns_limit_l_max 17
_diffrn_reflns_limit_l_min -17
_diffrn_reflns_number 23643
_diffrn_reflns_point_group_measured_fraction_full 0.998
_diffrn_reflns_point_group_measured_fraction_max 0.998
_diffrn_reflns_theta_full 24.997
_diffrn_reflns_theta_max 24.997
_diffrn_reflns_theta_min 1.982
_exptl_absorpt_coefficient_mu 7.012
_exptl_absorpt_correction_T_max 0.181
_exptl_absorpt_correction_T_min 0.106
_exptl_absorpt_correction_type multi-scan
_exptl_absorpt_process_details
; SADABS - V2.03 (Bruker 2001)was used for 
absorption  correction. 
;
_exptl_crystal_colour colourless
_exptl_crystal_density_diffrn 1.761
_exptl_crystal_description block
_exptl_crystal_F_000 1320
_exptl_crystal_size_max 0.580
_exptl_crystal_size_mid 0.410
_exptl_crystal_size_min 0.370
_refine_diff_density_max 0.614
_refine_diff_density_min -0.853
_refine_diff_density_rms 0.112
_refine_ls_extinction_method none
_refine_ls_goodness_of_fit_ref 0.973
_refine_ls_hydrogen_treatment constr
_refine_ls_matrix_type full
_refine_ls_number_parameters 316
_refine_ls_number_reflns 4497
_refine_ls_number_restraints 0
_refine_ls_restrained_S_all 0.973
_refine_ls_R_factor_all 0.0466
_refine_ls_R_factor_gt 0.0330
_refine_ls_shift/su_max 0.001
_refine_ls_shift/su_mean 0.000
_refine_ls_structure_factor_coef Fsqd
_refine_ls_weighting_details 'w=1/[\s^2^(Fo^2^)+(0.0294P)^2^] where P=(Fo^2^+2Fc^2^)/3'
_refine_ls_weighting_scheme calc
_refine_ls_wR_factor_gt 0.0655
_refine_ls_wR_factor_ref 0.0689
_reflns_Friedel_coverage 0.000
_reflns_number_gt 3578
_reflns_number_total 4497
_reflns_threshold_expression 'I > 2\s(I)'
_cod_data_source_file c7cy00521k2.cif
_cod_data_source_block shelx
_cod_database_code 1546323
_shelx_shelxl_version_number 2014/7
_shelx_space_group_comment
;
The symmetry employed for this shelxl refinement is uniquely defined
by the following loop, which should always be used as a source of
symmetry information in preference to the above space-group names.
They are only intended as comments.
;
_shelx_estimated_absorpt_t_min 0.106
_shelx_estimated_absorpt_t_max 0.181

loop_
_space_group_symop_operation_xyz
'x, y, z'
'-x+1/2, y+1/2, -z+1/2'
'-x, -y, -z'
'x-1/2, -y-1/2, z-1/2'

loop_
_atom_site_label
_atom_site_type_symbol
_atom_site_fract_x
_atom_site_fract_y
_atom_site_fract_z
_atom_site_U_iso_or_equiv
_atom_site_adp_type
_atom_site_occupancy
_atom_site_site_symmetry_order
_atom_site_calc_flag
_atom_site_refinement_flags_posn
_atom_site_refinement_flags_adp
Bi1 Bi 0.56135(2) 0.69977(2) 0.10469(2) 0.04003(9) Uani 1 1 d . .
C14 C 0.4752(5) 0.8095(4) 0.1848(4) 0.0435(14) Uani 1 1 d . .
C9 C 0.3844(5) 0.8545(4) 0.1443(4) 0.0449(14) Uani 1 1 d . .
C10 C 0.3351(5) 0.9299(4) 0.1862(4) 0.0584(17) Uani 1 1 d . .
H10 H 0.2739 0.9602 0.1601 0.070 Uiso 1 1 calc R U
C11 C 0.3769(6) 0.9602(5) 0.2670(5) 0.075(2) Uani 1 1 d . .
H11 H 0.3441 1.0119 0.2946 0.089 Uiso 1 1 calc R U
C12 C 0.4640(6) 0.9166(5) 0.3071(4) 0.071(2) Uani 1 1 d . .
H12 H 0.4895 0.9375 0.3624 0.086 Uiso 1 1 calc R U
C13 C 0.5158(5) 0.8410(4) 0.2666(4) 0.0597(17) Uani 1 1 d . .
H13 H 0.5769 0.8117 0.2937 0.072 Uiso 1 1 calc R U
C8 C 0.3385(4) 0.8143(4) 0.0571(4) 0.0493(15) Uani 1 1 d . .
H8A H 0.2881 0.7622 0.0690 0.059 Uiso 1 1 calc R U
H8B H 0.2972 0.8635 0.0254 0.059 Uiso 1 1 calc R U
C7 C 0.3904(5) 0.7022(4) -0.0584(4) 0.0526(15) Uani 1 1 d . .
H7A H 0.4450 0.6888 -0.1026 0.063 Uiso 1 1 calc R U
H7B H 0.3225 0.7225 -0.0887 0.063 Uiso 1 1 calc R U
C6 C 0.3688(4) 0.6138(4) -0.0060(4) 0.0445(14) Uani 1 1 d . .
C1 C 0.4268(4) 0.5946(4) 0.0725(3) 0.0399(12) Uani 1 1 d . .
C2 C 0.4069(5) 0.5119(4) 0.1168(4) 0.0521(15) Uani 1 1 d . .
H2 H 0.4474 0.4993 0.1687 0.062 Uiso 1 1 calc R U
C3 C 0.3298(5) 0.4467(4) 0.0879(5) 0.0619(18) Uani 1 1 d . .
H3 H 0.3169 0.3914 0.1200 0.074 Uiso 1 1 calc R U
C4 C 0.2721(5) 0.4647(5) 0.0107(5) 0.0625(18) Uani 1 1 d . .
H4 H 0.2207 0.4204 -0.0107 0.075 Uiso 1 1 calc R U
C5 C 0.2893(5) 0.5476(4) -0.0357(4) 0.0561(16) Uani 1 1 d . .
H5 H 0.2478 0.5598 -0.0872 0.067 Uiso 1 1 calc R U
C15 C 0.4749(5) 0.8627(4) -0.0476(4) 0.0522(15) Uani 1 1 d . .
H15A H 0.4814 0.9162 -0.0070 0.063 Uiso 1 1 calc R U
H15B H 0.4221 0.8802 -0.0943 0.063 Uiso 1 1 calc R U
C16 C 0.5858(5) 0.8451(4) -0.0875(4) 0.0429(14) Uani 1 1 d . .
C21 C 0.6815(6) 0.8635(5) -0.0383(4) 0.073(2) Uani 1 1 d . .
H21 H 0.6768 0.8862 0.0193 0.087 Uiso 1 1 calc R U
C20 C 0.7844(6) 0.8484(6) -0.0739(7) 0.101(3) Uani 1 1 d . .
H20 H 0.8484 0.8602 -0.0399 0.121 Uiso 1 1 calc R U
C19 C 0.7924(8) 0.8163(6) -0.1590(8) 0.106(4) Uani 1 1 d . .
H19 H 0.8614 0.8069 -0.1834 0.127 Uiso 1 1 calc R U
C18 C 0.6974(8) 0.7982(5) -0.2079(6) 0.088(3) Uani 1 1 d . .
H18 H 0.7015 0.7756 -0.2655 0.105 Uiso 1 1 calc R U
C17 C 0.5975(6) 0.8134(4) -0.1718(4) 0.0606(17) Uani 1 1 d . .
H17 H 0.5339 0.8017 -0.2062 0.073 Uiso 1 1 calc R U
C22 C 0.6243(4) 0.4706(4) 0.3303(4) 0.0432(14) Uani 1 1 d . .
C23 C 0.6785(4) 0.3910(4) 0.3017(4) 0.0498(14) Uani 1 1 d . .
H23 H 0.7416 0.3966 0.2681 0.060 Uiso 1 1 calc R U
C24 C 0.6370(6) 0.3006(5) 0.3240(5) 0.0636(18) Uani 1 1 d . .
H24 H 0.6717 0.2468 0.3018 0.076 Uiso 1 1 calc R U
C25 C 0.5525(6) 0.2889(4) 0.3741(4) 0.0583(17) Uani 1 1 d . .
C26 C 0.4948(6) 0.3698(5) 0.4026(4) 0.072(2) Uani 1 1 d . .
H26 H 0.4320 0.3629 0.4362 0.086 Uiso 1 1 calc R U
C27 C 0.5322(5) 0.4602(5) 0.3803(4) 0.0646(18) Uani 1 1 d . .
H27 H 0.4944 0.5139 0.3993 0.078 Uiso 1 1 calc R U
C28 C 0.5174(7) 0.1912(6) 0.3990(6) 0.094(3) Uani 1 1 d . .
H28 H 0.5469 0.1426 0.3650 0.113 Uiso 1 1 calc R U
C29 C 0.4576(7) 0.1649(7) 0.4556(7) 0.116(3) Uani 1 1 d . .
H29A H 0.4248 0.2091 0.4926 0.139 Uiso 1 1 calc R U
H29B H 0.4437 0.1001 0.4628 0.139 Uiso 1 1 calc R U
N1 N 0.4312(3) 0.7788(3) 0.0009(3) 0.0425(11) Uani 1 1 d . .
O1 O 0.5797(3) 0.6209(3) 0.2431(3) 0.0693(13) Uani 1 1 d . .
O2 O 0.7712(4) 0.5758(4) 0.2558(4) 0.1084(19) Uani 1 1 d . .
O3 O 0.6766(5) 0.6394(3) 0.3808(3) 0.1017(18) Uani 1 1 d . .
S1 S 0.66998(14) 0.58554(11) 0.30103(11) 0.0581(4) Uani 1 1 d . .

loop_
_atom_site_aniso_label
_atom_site_aniso_U_11
_atom_site_aniso_U_22
_atom_site_aniso_U_33
_atom_site_aniso_U_23
_atom_site_aniso_U_13
_atom_site_aniso_U_12
Bi1 0.03669(13) 0.03868(13) 0.04455(15) 0.00216(11) -0.00205(9) 0.00075(10)
C14 0.049(3) 0.037(3) 0.045(4) 0.001(3) 0.011(3) 0.001(3)
C9 0.052(4) 0.037(3) 0.046(4) 0.010(3) 0.015(3) 0.002(3)
C10 0.068(4) 0.050(4) 0.059(4) 0.014(3) 0.023(4) 0.008(3)
C11 0.105(6) 0.047(4) 0.073(6) -0.003(4) 0.028(5) 0.012(4)
C12 0.109(6) 0.057(5) 0.050(4) -0.013(4) 0.016(4) -0.008(4)
C13 0.076(4) 0.051(4) 0.052(4) 0.001(3) -0.002(4) -0.009(3)
C8 0.045(3) 0.046(4) 0.057(4) 0.010(3) 0.010(3) 0.016(3)
C7 0.054(4) 0.059(4) 0.045(4) -0.001(3) -0.003(3) 0.001(3)
C6 0.040(3) 0.051(4) 0.043(4) -0.007(3) 0.006(3) -0.001(3)
C1 0.039(3) 0.041(3) 0.040(3) -0.001(3) -0.001(3) -0.005(3)
C2 0.052(4) 0.046(4) 0.057(4) -0.002(3) 0.002(3) -0.004(3)
C3 0.060(4) 0.050(4) 0.077(5) 0.000(3) 0.018(4) -0.010(3)
C4 0.046(4) 0.059(4) 0.083(5) -0.024(4) 0.015(4) -0.012(3)
C5 0.047(4) 0.069(4) 0.053(4) -0.014(3) 0.002(3) 0.000(3)
C15 0.072(4) 0.049(4) 0.036(3) 0.009(3) 0.004(3) 0.006(3)
C16 0.052(3) 0.042(3) 0.034(3) 0.011(3) -0.008(3) -0.006(3)
C21 0.089(5) 0.084(5) 0.044(4) 0.027(4) -0.013(4) -0.036(4)
C20 0.046(5) 0.121(7) 0.135(8) 0.084(7) -0.015(5) -0.019(4)
C19 0.073(6) 0.095(7) 0.151(10) 0.057(7) 0.047(7) 0.031(5)
C18 0.109(7) 0.064(5) 0.093(7) 0.003(4) 0.052(6) 0.001(5)
C17 0.072(4) 0.064(4) 0.046(4) 0.001(3) 0.001(3) -0.011(3)
C22 0.045(3) 0.041(3) 0.042(4) 0.004(3) -0.012(3) 0.004(3)
C23 0.042(3) 0.065(4) 0.042(4) 0.005(3) -0.002(3) 0.003(3)
C24 0.064(4) 0.053(4) 0.074(5) 0.001(4) -0.006(4) 0.017(4)
C25 0.071(4) 0.042(4) 0.060(4) 0.011(3) -0.026(4) -0.005(3)
C26 0.062(4) 0.081(5) 0.072(5) 0.025(4) 0.002(4) -0.013(4)
C27 0.065(4) 0.055(4) 0.074(5) 0.008(4) 0.006(4) 0.014(3)
C28 0.101(7) 0.083(6) 0.096(7) 0.021(5) -0.037(5) -0.025(5)
C29 0.101(7) 0.118(8) 0.126(9) 0.051(7) -0.028(6) -0.035(6)
N1 0.044(3) 0.044(3) 0.040(3) 0.008(2) 0.005(2) 0.000(2)
O1 0.079(3) 0.060(3) 0.067(3) 0.025(2) -0.030(2) -0.006(2)
O2 0.068(3) 0.106(4) 0.152(5) 0.051(4) 0.020(3) -0.015(3)
O3 0.166(5) 0.068(3) 0.069(3) -0.008(3) -0.040(3) -0.036(3)
S1 0.0645(10) 0.0529(10) 0.0558(11) 0.0129(8) -0.0167(9) -0.0111(8)

loop_
_atom_type_symbol
_atom_type_description
_atom_type_scat_dispersion_real
_atom_type_scat_dispersion_imag
_atom_type_scat_source
C C 0.0033 0.0016 'International Tables Vol C Tables 4.2.6.8 and 6.1.1.4'
H H 0.0000 0.0000 'International Tables Vol C Tables 4.2.6.8 and 6.1.1.4'
N N 0.0061 0.0033 'International Tables Vol C Tables 4.2.6.8 and 6.1.1.4'
O O 0.0106 0.0060 'International Tables Vol C Tables 4.2.6.8 and 6.1.1.4'
S S 0.1246 0.1234 'International Tables Vol C Tables 4.2.6.8 and 6.1.1.4'
Bi Bi -4.1077 10.2566 'International Tables Vol C Tables 4.2.6.8 and 6.1.1.4'

loop_
_geom_angle_atom_site_label_1
_geom_angle_atom_site_label_2
_geom_angle_atom_site_label_3
_geom_angle
C14 Bi1 C1 103.06(19)
C14 Bi1 O1 82.89(18)
C1 Bi1 O1 86.24(17)
C14 Bi1 N1 74.71(18)
C1 Bi1 N1 73.13(17)
O1 Bi1 N1 144.79(14)
C13 C14 C9 120.1(5)
C13 C14 Bi1 123.0(4)
C9 C14 Bi1 116.5(4)
C10 C9 C14 119.4(6)
C10 C9 C8 122.0(5)
C14 C9 C8 118.4(5)
C9 C10 C11 119.5(6)
C9 C10 H10 120.2
C11 C10 H10 120.2
C12 C11 C10 121.5(6)
C12 C11 H11 119.3
C10 C11 H11 119.3
C11 C12 C13 120.4(7)
C11 C12 H12 119.8
C13 C12 H12 119.8
C12 C13 C14 119.1(6)
C12 C13 H13 120.5
C14 C13 H13 120.5
N1 C8 C9 110.6(4)
N1 C8 H8A 109.5
C9 C8 H8A 109.5
N1 C8 H8B 109.5
C9 C8 H8B 109.5
H8A C8 H8B 108.1
N1 C7 C6 110.0(5)
N1 C7 H7A 109.7
C6 C7 H7A 109.7
N1 C7 H7B 109.7
C6 C7 H7B 109.7
H7A C7 H7B 108.2
C1 C6 C5 118.1(5)
C1 C6 C7 121.5(5)
C5 C6 C7 120.4(5)
C2 C1 C6 119.6(5)
C2 C1 Bi1 126.1(4)
C6 C1 Bi1 113.8(4)
C1 C2 C3 122.6(6)
C1 C2 H2 118.7
C3 C2 H2 118.7
C4 C3 C2 118.4(6)
C4 C3 H3 120.8
C2 C3 H3 120.8
C3 C4 C5 120.7(6)
C3 C4 H4 119.6
C5 C4 H4 119.6
C4 C5 C6 120.5(6)
C4 C5 H5 119.7
C6 C5 H5 119.7
N1 C15 C16 113.5(4)
N1 C15 H15A 108.9
C16 C15 H15A 108.9
N1 C15 H15B 108.9
C16 C15 H15B 108.9
H15A C15 H15B 107.7
C17 C16 C21 117.3(6)
C17 C16 C15 123.1(5)
C21 C16 C15 119.6(6)
C16 C21 C20 120.5(7)
C16 C21 H21 119.7
C20 C21 H21 119.7
C19 C20 C21 120.2(8)
C19 C20 H20 119.9
C21 C20 H20 119.9
C20 C19 C18 119.2(8)
C20 C19 H19 120.4
C18 C19 H19 120.4
C17 C18 C19 119.7(8)
C17 C18 H18 120.2
C19 C18 H18 120.2
C18 C17 C16 123.1(7)
C18 C17 H17 118.5
C16 C17 H17 118.5
C27 C22 C23 119.3(5)
C27 C22 S1 120.0(5)
C23 C22 S1 120.6(5)
C22 C23 C24 118.8(6)
C22 C23 H23 120.6
C24 C23 H23 120.6
C25 C24 C23 123.0(6)
C25 C24 H24 118.5
C23 C24 H24 118.5
C24 C25 C26 118.7(6)
C24 C25 C28 120.0(7)
C26 C25 C28 121.3(7)
C27 C26 C25 119.7(6)
C27 C26 H26 120.2
C25 C26 H26 120.2
C22 C27 C26 120.3(6)
C22 C27 H27 119.8
C26 C27 H27 119.8
C29 C28 C25 130.5(10)
C29 C28 H28 114.7
C25 C28 H28 114.7
C28 C29 H29A 120.0
C28 C29 H29B 120.0
H29A C29 H29B 120.0
C7 N1 C15 113.2(4)
C7 N1 C8 110.0(4)
C15 N1 C8 107.1(4)
C7 N1 Bi1 104.9(3)
C15 N1 Bi1 116.2(3)
C8 N1 Bi1 105.1(3)
S1 O1 Bi1 137.3(3)
O2 S1 O3 115.4(4)
O2 S1 O1 112.3(3)
O3 S1 O1 110.5(3)
O2 S1 C22 108.2(3)
O3 S1 C22 106.4(3)
O1 S1 C22 103.1(2)

loop_
_geom_bond_atom_site_label_1
_geom_bond_atom_site_label_2
_geom_bond_distance
Bi1 C14 2.232(5)
Bi1 C1 2.237(5)
Bi1 O1 2.371(4)
Bi1 N1 2.454(4)
C14 C13 1.389(8)
C14 C9 1.391(7)
C9 C10 1.375(7)
C9 C8 1.523(8)
C10 C11 1.376(9)
C10 H10 0.9300
C11 C12 1.346(9)
C11 H11 0.9300
C12 C13 1.381(8)
C12 H12 0.9300
C13 H13 0.9300
C8 N1 1.508(6)
C8 H8A 0.9700
C8 H8B 0.9700
C7 N1 1.474(6)
C7 C6 1.496(7)
C7 H7A 0.9700
C7 H7B 0.9700
C6 C1 1.387(7)
C6 C5 1.400(7)
C1 C2 1.363(7)
C2 C3 1.367(8)
C2 H2 0.9300
C3 C4 1.365(8)
C3 H3 0.9300
C4 C5 1.377(8)
C4 H4 0.9300
C5 H5 0.9300
C15 N1 1.490(6)
C15 C16 1.503(7)
C15 H15A 0.9700
C15 H15B 0.9700
C16 C17 1.360(8)
C16 C21 1.381(8)
C21 C20 1.383(10)
C21 H21 0.9300
C20 C19 1.370(12)
C20 H20 0.9300
C19 C18 1.370(12)
C19 H19 0.9300
C18 C17 1.353(9)
C18 H18 0.9300
C17 H17 0.9300
C22 C27 1.368(8)
C22 C23 1.369(7)
C22 S1 1.763(5)
C23 C24 1.407(8)
C23 H23 0.9300
C24 C25 1.297(9)
C24 H24 0.9300
C25 C26 1.404(9)
C25 C28 1.484(9)
C26 C27 1.390(8)
C26 H26 0.9300
C27 H27 0.9300
C28 C29 1.193(10)
C28 H28 0.9300
C29 H29A 0.9300
C29 H29B 0.9300
O1 S1 1.465(4)
O2 S1 1.422(5)
O3 S1 1.423(5)

loop_
_geom_torsion_atom_site_label_1
_geom_torsion_atom_site_label_2
_geom_torsion_atom_site_label_3
_geom_torsion_atom_site_label_4
_geom_torsion
C13 C14 C9 C10 -0.3(8)
Bi1 C14 C9 C10 -173.0(4)
C13 C14 C9 C8 -176.6(5)
Bi1 C14 C9 C8 10.7(6)
C14 C9 C10 C11 0.6(8)
C8 C9 C10 C11 176.7(5)
C9 C10 C11 C12 -1.2(10)
C10 C11 C12 C13 1.6(11)
C11 C12 C13 C14 -1.3(10)
C9 C14 C13 C12 0.6(9)
Bi1 C14 C13 C12 172.8(4)
C10 C9 C8 N1 146.7(5)
C14 C9 C8 N1 -37.1(6)
N1 C7 C6 C1 -27.8(7)
N1 C7 C6 C5 152.5(5)
C5 C6 C1 C2 1.6(8)
C7 C6 C1 C2 -178.1(5)
C5 C6 C1 Bi1 174.7(4)
C7 C6 C1 Bi1 -5.0(6)
C6 C1 C2 C3 -1.3(9)
Bi1 C1 C2 C3 -173.4(4)
C1 C2 C3 C4 1.2(9)
C2 C3 C4 C5 -1.6(9)
C3 C4 C5 C6 2.0(9)
C1 C6 C5 C4 -1.9(8)
C7 C6 C5 C4 177.7(5)
N1 C15 C16 C17 92.4(6)
N1 C15 C16 C21 -89.2(6)
C17 C16 C21 C20 -1.0(9)
C15 C16 C21 C20 -179.5(6)
C16 C21 C20 C19 0.9(11)
C21 C20 C19 C18 -0.8(12)
C20 C19 C18 C17 0.8(12)
C19 C18 C17 C16 -1.0(11)
C21 C16 C17 C18 1.1(9)
C15 C16 C17 C18 179.5(6)
C27 C22 C23 C24 0.5(8)
S1 C22 C23 C24 -177.8(4)
C22 C23 C24 C25 -3.4(9)
C23 C24 C25 C26 4.5(10)
C23 C24 C25 C28 -176.5(6)
C24 C25 C26 C27 -3.0(10)
C28 C25 C26 C27 178.0(6)
C23 C22 C27 C26 0.8(9)
S1 C22 C27 C26 179.1(5)
C25 C26 C27 C22 0.4(10)
C24 C25 C28 C29 164.4(9)
C26 C25 C28 C29 -16.6(13)
C6 C7 N1 C15 169.0(4)
C6 C7 N1 C8 -71.2(5)
C6 C7 N1 Bi1 41.3(5)
C16 C15 N1 C7 -73.9(6)
C16 C15 N1 C8 164.7(5)
C16 C15 N1 Bi1 47.6(6)
C9 C8 N1 C7 152.8(4)
C9 C8 N1 C15 -83.8(5)
C9 C8 N1 Bi1 40.3(4)
Bi1 O1 S1 O2 -17.8(5)
Bi1 O1 S1 O3 112.7(4)
Bi1 O1 S1 C22 -134.0(4)
C27 C22 S1 O2 175.4(5)
C23 C22 S1 O2 -6.3(5)
C27 C22 S1 O3 50.8(5)
C23 C22 S1 O3 -130.9(5)
C27 C22 S1 O1 -65.5(5)
C23 C22 S1 O1 112.8(5)
